data_7206722
loop_
_publ_author_name
'Hou, Gui-Ge'
'Wu, Yan'
'Ma, Jian-Ping'
'Dong, Yu-Bin'

_publ_section_title
;
 Synthesis, structural characterization and properties of Ag(i)-complexes
 based on double-armed 1,3,4-oxadiazole bridging ligands
;
_journal_issue 22
_journal_name_full CrystEngComm
_journal_page_first 6850
_journal_paper_doi 10.1039/c1ce05718a
_journal_volume 13
_journal_year 2011
_chemical_formula_sum 'C30 H20 Ag F6 N4 O3 Sb'
_chemical_formula_weight 828.12
_chemical_name_systematic
;
?
;
_space_group_IT_number 12
_symmetry_cell_setting monoclinic
_symmetry_space_group_name_Hall '-C 2y'
_symmetry_space_group_name_H-M 'C 1 2/m 1'
_atom_sites_solution_hydrogens geom
_atom_sites_solution_primary direct
_atom_sites_solution_secondary difmap
_audit_creation_method SHELXL-97
_cell_angle_alpha 90.00
_cell_angle_beta 97.894(3)
_cell_angle_gamma 90.00
_cell_formula_units_Z 4
_cell_length_a 14.038(3)
_cell_length_b 18.203(3)
_cell_length_c 13.527(2)
_cell_measurement_reflns_used 2426
_cell_measurement_temperature 298(2)
_cell_measurement_theta_max 20.751
_cell_measurement_theta_min 2.237
_cell_volume 3423.8(11)
_computing_cell_refinement 'Bruker SMART'
_computing_data_collection 'Bruker SMART'
_computing_data_reduction 'Bruker SAINT'
_computing_molecular_graphics 'Bruker SHELXTL'
_computing_publication_material 'Bruker SHELXTL'
_computing_structure_refinement 'SHELXL-97 (Sheldrick, 1997)'
_computing_structure_solution 'SHELXS-97 (Sheldrick, 1990)'
_diffrn_ambient_temperature 298(2)
_diffrn_measured_fraction_theta_full 0.993
_diffrn_measured_fraction_theta_max 0.993
_diffrn_measurement_device_type 'CCD area detector'
_diffrn_measurement_method 'phi and omega scans'
_diffrn_radiation_monochromator graphite
_diffrn_radiation_source 'fine-focus sealed tube'
_diffrn_radiation_type MoK\a
_diffrn_radiation_wavelength 0.71073
_diffrn_reflns_av_R_equivalents 0.0335
_diffrn_reflns_av_sigmaI/netI 0.0406
_diffrn_reflns_limit_h_max 16
_diffrn_reflns_limit_h_min -12
_diffrn_reflns_limit_k_max 21
_diffrn_reflns_limit_k_min -21
_diffrn_reflns_limit_l_max 15
_diffrn_reflns_limit_l_min -16
_diffrn_reflns_number 8639
_diffrn_reflns_theta_full 25.00
_diffrn_reflns_theta_max 25.00
_diffrn_reflns_theta_min 1.84
_exptl_absorpt_coefficient_mu 1.428
_exptl_absorpt_correction_T_max 0.8361
_exptl_absorpt_correction_T_min 0.6274
_exptl_absorpt_correction_type multi-scan
_exptl_absorpt_process_details sadabs
_exptl_crystal_colour colourless
_exptl_crystal_density_diffrn 1.607
_exptl_crystal_density_method 'not measured'
_exptl_crystal_description block
_exptl_crystal_F_000 1616
_exptl_crystal_size_max 0.36
_exptl_crystal_size_mid 0.13
_exptl_crystal_size_min 0.13
_refine_diff_density_max 2.280
_refine_diff_density_min -0.868
_refine_diff_density_rms 0.159
_refine_ls_extinction_method none
_refine_ls_goodness_of_fit_ref 1.109
_refine_ls_hydrogen_treatment constr
_refine_ls_matrix_type full
_refine_ls_number_parameters 243
_refine_ls_number_reflns 3108
_refine_ls_number_restraints 0
_refine_ls_restrained_S_all 1.109
_refine_ls_R_factor_all 0.1073
_refine_ls_R_factor_gt 0.0923
_refine_ls_shift/su_max 0.002
_refine_ls_shift/su_mean 0.000
_refine_ls_structure_factor_coef Fsqd
_refine_ls_weighting_details 'calc w=1/[\s^2^(Fo^2^)+(0.1295P)^2^+32.3780P] where P=(Fo^2^+2Fc^2^)/3'
_refine_ls_weighting_scheme calc
_refine_ls_wR_factor_gt 0.2513
_refine_ls_wR_factor_ref 0.2609
_reflns_number_gt 2437
_reflns_number_total 3108
_reflns_threshold_expression >2sigma(I)
_cod_data_source_file c1ce05718a.txt
_cod_data_source_block 9
_cod_depositor_comments
;
The following automatic conversions were performed:

'_symmetry_cell_setting' value 'Monoclinic' changed to 'monoclinic'
according to /home/saulius/struct/CIF-dictionaries/cif_core.dic
dictionary named 'cif_core.dic' version 2.4.1 from 2010-06-29.

Automatic conversion script
Id: cif_fix_values 1715 2011-07-08 13:25:40Z adriana 
;
_cod_original_cell_volume 3423.9(10)
_cod_original_sg_symbol_H-M C2/m
_cod_database_code 7206722

loop_
_symmetry_equiv_pos_as_xyz
'x, y, z'
'-x, y, -z'
'x+1/2, y+1/2, z'
'-x+1/2, y+1/2, -z'
'-x, -y, -z'
'x, -y, z'
'-x+1/2, -y+1/2, -z'
'x+1/2, -y+1/2, z'

loop_
_atom_site_label
_atom_site_type_symbol
_atom_site_fract_x
_atom_site_fract_y
_atom_site_fract_z
_atom_site_U_iso_or_equiv
_atom_site_adp_type
_atom_site_occupancy
_atom_site_symmetry_multiplicity
_atom_site_calc_flag
_atom_site_refinement_flags
_atom_site_disorder_assembly
_atom_site_disorder_group
Ag1 Ag 0.5000 0.39967(5) 0.0000 0.0674(4) Uani 1 2 d S . .
N1 N 0.4150(5) 0.4620(4) 0.1036(5) 0.0551(17) Uani 1 1 d . . .
N2 N 0.4225(10) 0.3219(9) 0.8799(11) 0.133(5) Uani 1 1 d . . .
C1 C 0.3758(6) 0.4413(5) 0.1799(6) 0.0485(19) Uani 1 1 d . . .
C2 C 0.3574(7) 0.3652(5) 0.2089(7) 0.061(2) Uani 1 1 d . . .
C3 C 0.3351(7) 0.3150(6) 0.1326(8) 0.067(2) Uani 1 1 d . . .
H3 H 0.3278 0.3292 0.0660 0.081 Uiso 1 1 calc R . .
C4 C 0.3243(8) 0.2422(6) 0.1599(10) 0.081(3) Uani 1 1 d . . .
H4 H 0.3112 0.2069 0.1102 0.097 Uiso 1 1 calc R . .
C5 C 0.3321(7) 0.2209(6) 0.2572(9) 0.076(3) Uani 1 1 d . . .
H5 H 0.3237 0.1719 0.2734 0.091 Uiso 1 1 calc R . .
C6 C 0.3528(7) 0.2731(5) 0.3320(8) 0.064(2) Uani 1 1 d . A .
C7 C 0.3659(7) 0.3446(5) 0.3086(7) 0.058(2) Uani 1 1 d . . .
H7 H 0.3805 0.3794 0.3587 0.070 Uiso 1 1 calc R . .
C8 C 0.3590(11) 0.1841(7) 0.4673(10) 0.094(4) Uani 1 1 d . A .
H8A H 0.4028 0.1545 0.4345 0.113 Uiso 1 1 calc R . .
H8B H 0.2942 0.1670 0.4446 0.113 Uiso 1 1 calc R . .
C9 C 0.3801(9) 0.1722(7) 0.5751(8) 0.080(3) Uani 1 1 d . . .
C13 C 0.4051(7) 0.2231(6) 0.7487(7) 0.065(2) Uani 1 1 d . . .
C14 C 0.3919(7) 0.2411(8) 0.6421(12) 0.106(5) Uani 1 1 d . A .
H14 H 0.3908 0.2889 0.6175 0.127 Uiso 1 1 calc R . .
C15 C 0.4156(8) 0.2791(8) 0.8221(11) 0.090(4) Uani 1 1 d . A .
O1 O 0.3485(6) 0.5000 0.2310(6) 0.055(2) Uani 1 2 d S . .
O2 O 0.3666(6) 0.2573(5) 0.4375(7) 0.104(3) Uani 1 1 d . . .
F1 F 0.312(2) 0.5000 0.472(3) 0.188(15) Uani 0.50 2 d SP . .
F2 F 0.4494(18) 0.4288(11) 0.5542(19) 0.162(8) Uani 0.50 1 d P . .
F3 F 0.2908(18) 0.4245(11) 0.6372(18) 0.155(8) Uani 0.50 1 d P . .
F4 F 0.4364(19) 0.5000 0.711(3) 0.168(13) Uani 0.50 2 d SP . .
F5 F 0.8133(12) 0.5000 -0.0813(13) 0.078(4) Uani 0.50 2 d SP . .
F6 F 0.9385(12) 0.5752(11) 0.0300(12) 0.121(6) Uani 0.50 1 d P . .
F7 F 0.7627(9) 0.5735(6) 0.0648(10) 0.080(3) Uani 0.50 1 d P . .
F8 F 0.885(3) 0.5000 0.1828(17) 0.193(16) Uani 0.50 2 d SP . .
Sb1 Sb 0.36710(17) 0.5000 0.5961(2) 0.0852(8) Uani 0.50 2 d SP . .
Sb2 Sb 0.85481(15) 0.5000 0.05045(15) 0.0701(6) Uani 0.50 2 d SP . .
C10 C 0.369(2) 0.1094(16) 0.631(2) 0.088(7) Uiso 0.50 1 d P A 1
H10 H 0.3529 0.0695 0.5890 0.106 Uiso 0.50 1 calc PR A 1
C11 C 0.374(2) 0.0905(16) 0.717(2) 0.091(7) Uiso 0.50 1 d P A 1
H11 H 0.3694 0.0422 0.7384 0.110 Uiso 0.50 1 calc PR A 1
C12 C 0.387(2) 0.1509(14) 0.7787(19) 0.074(6) Uiso 0.50 1 d P A 1
H12 H 0.3827 0.1434 0.8460 0.089 Uiso 0.50 1 calc PR A 1
C11' C 0.431(4) 0.101(3) 0.701(4) 0.155(16) Uiso 0.50 1 d P A 2
H11' H 0.4500 0.0535 0.7212 0.186 Uiso 0.50 1 calc PR A 2
C12' C 0.428(2) 0.1518(15) 0.774(2) 0.081(7) Uiso 0.50 1 d P A 2
H12' H 0.4419 0.1383 0.8407 0.097 Uiso 0.50 1 calc PR A 2
C10' C 0.412(3) 0.111(2) 0.613(3) 0.120(12) Uiso 0.50 1 d P A 2
H10' H 0.4210 0.0722 0.5699 0.144 Uiso 0.50 1 calc PR A 2

loop_
_atom_site_aniso_label
_atom_site_aniso_U_11
_atom_site_aniso_U_22
_atom_site_aniso_U_33
_atom_site_aniso_U_23
_atom_site_aniso_U_13
_atom_site_aniso_U_12
Ag1 0.1000(9) 0.0466(6) 0.0606(7) 0.000 0.0287(6) 0.000
N1 0.062(4) 0.044(4) 0.057(4) -0.008(3) 0.004(3) 0.003(3)
N2 0.113(9) 0.144(12) 0.146(11) -0.085(10) 0.031(8) -0.046(8)
C1 0.050(5) 0.049(5) 0.046(4) -0.003(4) 0.006(4) -0.004(4)
C2 0.058(5) 0.063(6) 0.064(6) -0.003(5) 0.017(4) -0.005(4)
C3 0.066(6) 0.068(6) 0.068(6) -0.006(5) 0.010(5) -0.020(5)
C4 0.083(7) 0.063(6) 0.101(9) -0.023(6) 0.026(6) -0.026(6)
C5 0.065(6) 0.058(6) 0.105(9) 0.019(6) 0.014(6) -0.008(5)
C6 0.058(5) 0.055(5) 0.079(6) 0.007(5) 0.014(5) -0.004(4)
C7 0.062(5) 0.048(5) 0.066(6) 0.005(4) 0.015(4) -0.002(4)
C8 0.119(10) 0.073(8) 0.090(8) -0.004(6) 0.009(7) 0.000(7)
C9 0.096(8) 0.090(8) 0.050(5) -0.008(5) 0.002(5) 0.000(7)
C13 0.064(6) 0.065(6) 0.064(6) 0.009(5) 0.005(4) 0.001(5)
C14 0.048(6) 0.107(10) 0.165(13) 0.068(10) 0.022(7) 0.011(6)
C15 0.059(6) 0.102(9) 0.113(10) -0.035(8) 0.019(6) -0.024(6)
O1 0.058(5) 0.060(5) 0.049(5) 0.000 0.011(4) 0.000
O2 0.080(5) 0.101(6) 0.138(7) 0.077(6) 0.036(5) 0.018(4)
F1 0.12(2) 0.21(4) 0.23(4) 0.000 0.02(2) 0.000
F2 0.21(2) 0.094(12) 0.19(2) 0.019(14) 0.060(18) 0.036(14)
F3 0.19(2) 0.105(13) 0.168(18) 0.003(13) 0.008(15) -0.063(14)
F4 0.093(17) 0.22(3) 0.17(3) 0.000 -0.047(17) 0.000
F5 0.066(10) 0.085(12) 0.081(11) 0.000 0.001(8) 0.000
F6 0.115(12) 0.146(14) 0.101(11) -0.036(10) 0.010(9) -0.059(11)
F7 0.079(7) 0.054(6) 0.107(9) -0.020(6) 0.009(7) -0.004(6)
F8 0.24(4) 0.29(5) 0.050(12) 0.000 0.016(17) 0.000
Sb1 0.0878(15) 0.0438(10) 0.1127(18) 0.000 -0.0267(13) 0.000
Sb2 0.0772(13) 0.0735(13) 0.0576(11) 0.000 0.0023(9) 0.000

loop_
_atom_type_symbol
_atom_type_description
_atom_type_scat_dispersion_real
_atom_type_scat_dispersion_imag
_atom_type_scat_source
C C 0.0033 0.0016 'International Tables Vol C Tables 4.2.6.8 and 6.1.1.4'
H H 0.0000 0.0000 'International Tables Vol C Tables 4.2.6.8 and 6.1.1.4'
N N 0.0061 0.0033 'International Tables Vol C Tables 4.2.6.8 and 6.1.1.4'
O O 0.0106 0.0060 'International Tables Vol C Tables 4.2.6.8 and 6.1.1.4'
F F 0.0171 0.0103 'International Tables Vol C Tables 4.2.6.8 and 6.1.1.4'
Sb Sb -0.5866 1.5461 'International Tables Vol C Tables 4.2.6.8 and 6.1.1.4'
Ag Ag -0.8971 1.1015 'International Tables Vol C Tables 4.2.6.8 and 6.1.1.4'

loop_
_geom_angle_atom_site_label_1
_geom_angle_atom_site_label_2
_geom_angle_atom_site_label_3
_geom_angle
_geom_angle_site_symmetry_1
_geom_angle_site_symmetry_3
N1 Ag1 N1 119.9(4) . 2_655
N1 Ag1 N2 120.3(4) . 1_554
N1 Ag1 N2 96.2(4) 2_655 1_554
N1 Ag1 N2 96.2(4) . 2_656
N1 Ag1 N2 120.3(4) 2_655 2_656
N2 Ag1 N2 104.4(9) 1_554 2_656
C1 N1 N1 107.0(5) . 6_565
C1 N1 Ag1 131.8(6) . .
N1 N1 Ag1 120.05(19) 6_565 .
C15 N2 Ag1 157.2(12) . 1_556
N1 C1 O1 111.0(7) . .
N1 C1 C2 126.7(8) . .
O1 C1 C2 122.2(7) . .
C3 C2 C7 121.8(9) . .
C3 C2 C1 117.0(8) . .
C7 C2 C1 121.1(8) . .
C2 C3 C4 117.1(10) . .
C2 C3 H3 121.5 . .
C4 C3 H3 121.5 . .
C5 C4 C3 122.1(10) . .
C5 C4 H4 119.0 . .
C3 C4 H4 119.0 . .
C4 C5 C6 119.4(10) . .
C4 C5 H5 120.3 . .
C6 C5 H5 120.3 . .
C7 C6 C5 120.4(10) . .
C7 C6 O2 114.7(9) . .
C5 C6 O2 124.8(9) . .
C6 C7 C2 119.3(9) . .
C6 C7 H7 120.4 . .
C2 C7 H7 120.4 . .
O2 C8 C9 114.5(11) . .
O2 C8 H8A 108.6 . .
C9 C8 H8A 108.6 . .
O2 C8 H8B 108.6 . .
C9 C8 H8B 108.6 . .
H8A C8 H8B 107.6 . .
C10' C9 C10 29.3(18) . .
C10' C9 C8 122(2) . .
C10 C9 C8 129.9(16) . .
C10' C9 C14 118(2) . .
C10 C9 C14 111.1(15) . .
C8 C9 C14 117.1(11) . .
C12' C13 C12 24.8(13) . .
C12' C13 C15 120.5(15) . .
C12 C13 C15 118.3(14) . .
C12' C13 C14 116.8(15) . .
C12 C13 C14 119.2(14) . .
C15 C13 C14 121.1(11) . .
C13 C14 C9 112.7(10) . .
C13 C14 H14 123.7 . .
C9 C14 H14 123.7 . .
N2 C15 C13 178.7(15) . .
C1 O1 C1 104.0(9) . 6_565
C8 O2 C6 118.0(11) . .
F4 Sb1 F1 171.9(16) . .
F4 Sb1 F3 90.5(11) . .
F1 Sb1 F3 95.0(10) . .
F4 Sb1 F3 90.5(11) . 6_565
F1 Sb1 F3 95.0(10) . 6_565
F3 Sb1 F3 94.4(17) . 6_565
F4 Sb1 F2 88.7(11) . 6_565
F1 Sb1 F2 85.5(11) . 6_565
F3 Sb1 F2 176.5(11) . 6_565
F3 Sb1 F2 89.0(11) 6_565 6_565
F4 Sb1 F2 88.7(11) . .
F1 Sb1 F2 85.5(11) . .
F3 Sb1 F2 89.0(11) . .
F3 Sb1 F2 176.5(11) 6_565 .
F2 Sb1 F2 87.5(14) 6_565 .
F8 Sb2 F5 175.1(14) . .
F8 Sb2 F6 94.6(10) . 6_565
F5 Sb2 F6 88.7(6) . 6_565
F8 Sb2 F6 94.6(10) . .
F5 Sb2 F6 88.7(6) . .
F6 Sb2 F6 95.5(13) 6_565 .
F8 Sb2 F7 88.3(10) . 6_565
F5 Sb2 F7 88.2(6) . 6_565
F6 Sb2 F7 87.1(7) 6_565 6_565
F6 Sb2 F7 176.0(7) . 6_565
F8 Sb2 F7 88.3(10) . .
F5 Sb2 F7 88.2(6) . .
F6 Sb2 F7 176.0(7) 6_565 .
F6 Sb2 F7 87.1(7) . .
F7 Sb2 F7 90.2(7) 6_565 .
C11 C10 C9 140(3) . .
C11 C10 H10 110.1 . .
C9 C10 H10 110.1 . .
C10 C11 C12 110(3) . .
C10 C11 H11 125.0 . .
C12 C11 H11 125.0 . .
C11 C12 C13 126(2) . .
C11 C12 H12 117.2 . .
C13 C12 H12 117.2 . .
C10' C11' C12' 126(5) . .
C10' C11' H11' 116.8 . .
C12' C11' H11' 116.8 . .
C11' C12' C13 120(3) . .
C11' C12' H12' 120.1 . .
C13 C12' H12' 120.1 . .
C11' C10' C9 123(4) . .
C11' C10' H10' 118.5 . .
C9 C10' H10' 118.5 . .

loop_
_geom_bond_atom_site_label_1
_geom_bond_atom_site_label_2
_geom_bond_distance
_geom_bond_site_symmetry_2
Ag1 N1 2.266(7) .
Ag1 N1 2.266(7) 2_655
Ag1 N2 2.312(12) 1_554
Ag1 N2 2.312(12) 2_656
N1 C1 1.291(11) .
N1 N1 1.383(14) 6_565
N2 C15 1.098(15) .
N2 Ag1 2.312(12) 1_556
C1 O1 1.357(9) .
C1 C2 1.472(13) .
C2 C3 1.382(14) .
C2 C7 1.389(13) .
C3 C4 1.389(15) .
C3 H3 0.9300 .
C4 C5 1.361(16) .
C4 H4 0.9300 .
C5 C6 1.390(15) .
C5 H5 0.9300 .
C6 C7 1.358(13) .
C6 O2 1.442(13) .
C7 H7 0.9300 .
C8 O2 1.399(15) .
C8 C9 1.464(16) .
C8 H8A 0.9700 .
C8 H8B 0.9700 .
C9 C10' 1.29(4) .
C9 C10 1.39(3) .
C9 C14 1.54(2) .
C13 C12' 1.37(3) .
C13 C12 1.41(3) .
C13 C15 1.416(16) .
C13 C14 1.465(17) .
C14 H14 0.9300 .
O1 C1 1.357(9) 6_565
F1 Sb1 1.75(4) .
F2 Sb1 1.88(2) .
F3 Sb1 1.873(19) .
F4 Sb1 1.71(3) .
F5 Sb2 1.797(17) .
F6 Sb2 1.850(16) .
F7 Sb2 1.889(12) .
F8 Sb2 1.78(2) .
Sb1 F3 1.873(19) 6_565
Sb1 F2 1.88(2) 6_565
Sb2 F6 1.850(16) 6_565
Sb2 F7 1.889(12) 6_565
C10 C11 1.21(4) .
C10 H10 0.9300 .
C11 C12 1.38(4) .
C11 H11 0.9300 .
C12 H12 0.9300 .
C11' C10' 1.20(6) .
C11' C12' 1.36(5) .
C11' H11' 0.9300 .
C12' H12' 0.9300 .
C10' H10' 0.9300 .

loop_
_geom_torsion_atom_site_label_1
_geom_torsion_atom_site_label_2
_geom_torsion_atom_site_label_3
_geom_torsion_atom_site_label_4
_geom_torsion
_geom_torsion_site_symmetry_1
_geom_torsion_site_symmetry_4
N1 Ag1 N1 C1 -166.0(8) 2_655 .
N2 Ag1 N1 C1 75.2(9) 1_554 .
N2 Ag1 N1 C1 -35.6(9) 2_656 .
N1 Ag1 N1 N1 0.000(1) 2_655 6_565
N2 Ag1 N1 N1 -118.8(5) 1_554 6_565
N2 Ag1 N1 N1 130.5(4) 2_656 6_565
N1 N1 C1 O1 0.6(8) 6_565 .
Ag1 N1 C1 O1 168.0(6) . .
N1 N1 C1 C2 178.0(7) 6_565 .
Ag1 N1 C1 C2 -14.7(13) . .
N1 C1 C2 C3 -33.2(13) . .
O1 C1 C2 C3 143.9(9) . .
N1 C1 C2 C7 144.2(9) . .
O1 C1 C2 C7 -38.7(13) . .
C7 C2 C3 C4 -1.8(15) . .
C1 C2 C3 C4 175.6(9) . .
C2 C3 C4 C5 1.9(17) . .
C3 C4 C5 C6 -0.8(17) . .
C4 C5 C6 C7 -0.6(15) . .
C4 C5 C6 O2 -177.5(9) . .
C5 C6 C7 C2 0.7(14) . .
O2 C6 C7 C2 178.0(8) . .
C3 C2 C7 C6 0.5(14) . .
C1 C2 C7 C6 -176.8(8) . .
O2 C8 C9 C10' -153(2) . .
O2 C8 C9 C10 172(2) . .
O2 C8 C9 C14 9.2(17) . .
C12' C13 C14 C9 15.3(19) . .
C12 C13 C14 C9 -12.6(18) . .
C15 C13 C14 C9 -178.9(10) . .
C10' C9 C14 C13 -22(3) . .
C10 C9 C14 C13 9.7(19) . .
C8 C9 C14 C13 175.4(10) . .
Ag1 N2 C15 C13 132(86) 1_556 .
C12' C13 C15 N2 -65(89) . .
C12 C13 C15 N2 -37(89) . .
C14 C13 C15 N2 130(89) . .
N1 C1 O1 C1 -0.9(12) . 6_565
C2 C1 O1 C1 -178.4(5) . 6_565
C9 C8 O2 C6 176.2(10) . .
C7 C6 O2 C8 -176.9(10) . .
C5 C6 O2 C8 0.2(15) . .
C10' C9 C10 C11 102(7) . .
C8 C9 C10 C11 -172(4) . .
C14 C9 C10 C11 -8(5) . .
C9 C10 C11 C12 7(6) . .
C10 C11 C12 C13 -8(4) . .
C12' C13 C12 C11 -78(5) . .
C15 C13 C12 C11 179(2) . .
C14 C13 C12 C11 13(3) . .
C10' C11' C12' C13 -3(7) . .
C12 C13 C12' C11' 98(5) . .
C15 C13 C12' C11' -170(3) . .
C14 C13 C12' C11' -5(4) . .
C12' C11' C10' C9 -4(9) . .
C10 C9 C10' C11' -67(6) . .
C8 C9 C10' C11' 179(4) . .
C14 C9 C10' C11' 17(6) . .
